data_4081092
loop_
_publ_author_name
'Day, Benjamin M.'
'Coles, Martyn P.'

_publ_section_title
;
 Assigning Hapticity to Cyclopentadienyl Derivatives of Antimony and
 Bismuth
;
_journal_issue 15
_journal_name_full Organometallics
_journal_page_first 4270
_journal_paper_doi 10.1021/om400434f
_journal_volume 32
_journal_year 2013
_chemical_absolute_configuration unk
_chemical_compound_source 'synthesis as described'
_chemical_formula_moiety '3(C26 H40 Bi Cl N2 Si), C6 H14'
_chemical_formula_sum 'C84 H134 Bi3 Cl3 N6 Si3'
_chemical_formula_weight 2045.53
_chemical_name_systematic
;
 ?
;
_space_group_IT_number 36
_symmetry_cell_setting orthorhombic
_symmetry_Int_Tables_number 36
_symmetry_space_group_name_Hall 'C 2c -2'
_symmetry_space_group_name_H-M 'C m c 21'
_atom_sites_solution_hydrogens geom
_atom_sites_solution_primary direct
_atom_sites_solution_secondary difmap
_audit_conform_dict_location ftp://ftp.iucr.org/pub/cif_core.dic
_audit_conform_dict_name cif_core.dic
_audit_conform_dict_version 2.2
_audit_creation_date 2011-05-12T07:24:46-00:00
_audit_creation_method 'WinGX routine CIF_UPDATE'
_cell_angle_alpha 90
_cell_angle_beta 90
_cell_angle_gamma 90
_cell_formula_units_Z 4
_cell_length_a 31.6302(6)
_cell_length_b 17.4070(2)
_cell_length_c 16.7434(3)
_cell_measurement_reflns_used 10889
_cell_measurement_temperature 120(2)
_cell_measurement_theta_max 27.485
_cell_measurement_theta_min 2.910
_cell_measurement_wavelength 0.71073
_cell_volume 9218.7(3)
_computing_cell_refinement 'DENZO (Otwinowski & Minor, 1997) & COLLECT (Hooft, R.W.W., 1998)'
_computing_data_collection 'COLLECT (Hooft, R.W.W., 1998)'
_computing_data_reduction 'DENZO (Otwinowski & Minor, 1997) & COLLECT (Hooft, R.W.W., 1998)'
_computing_structure_refinement 'SHELXL-97 (Sheldrick, 1997)'
_diffrn_ambient_temperature 120(2)
_diffrn_detector_area_resol_mean 9.091
_diffrn_measured_fraction_theta_full 0.998
_diffrn_measured_fraction_theta_max 0.998
_diffrn_measurement_device '95mm CCD camera on \k-goniostat'
_diffrn_measurement_device_type 'Bruker-Nonius Roper CCD camera on \k-goniostat'
_diffrn_measurement_method '\f & \w scans''
_diffrn_orient_matrix_type 'by Bruker AXS Collect from scalepack cell'
_diffrn_orient_matrix_UB_11 0.0110166
_diffrn_orient_matrix_UB_12 0.0559735
_diffrn_orient_matrix_UB_13 0.0220584
_diffrn_orient_matrix_UB_21 0.0519918
_diffrn_orient_matrix_UB_22 -0.0186795
_diffrn_orient_matrix_UB_23 0.0531430
_diffrn_orient_matrix_UB_31 0.0384095
_diffrn_orient_matrix_UB_32 0.0092305
_diffrn_orient_matrix_UB_33 -0.0262177
_diffrn_radiation_monochromator graphite
_diffrn_radiation_type MoK\a
_diffrn_radiation_wavelength 0.71073
_diffrn_reflns_av_R_equivalents 0.0508
_diffrn_reflns_av_unetI/netI 0.0437
_diffrn_reflns_limit_h_max 41
_diffrn_reflns_limit_h_min -41
_diffrn_reflns_limit_k_max 22
_diffrn_reflns_limit_k_min -21
_diffrn_reflns_limit_l_max 21
_diffrn_reflns_limit_l_min -21
_diffrn_reflns_number 55730
_diffrn_reflns_theta_full 27.48
_diffrn_reflns_theta_max 27.48
_diffrn_reflns_theta_min 2.94
_diffrn_source 'Bruker-Nonius FR591 rotating anode'
_exptl_absorpt_coefficient_mu 5.881
_exptl_absorpt_correction_T_max 0.7456
_exptl_absorpt_correction_T_min 0.6387
_exptl_absorpt_correction_type multi-scan
_exptl_absorpt_process_details 'SADABS 2007/2 (Sheldrick, G.M., 2007)'
_exptl_crystal_colour Orange
_exptl_crystal_density_diffrn 1.474
_exptl_crystal_density_method 'not measured'
_exptl_crystal_description Block
_exptl_crystal_F_000 4088
_exptl_crystal_size_max 0.3
_exptl_crystal_size_mid 0.27
_exptl_crystal_size_min 0.22
_refine_diff_density_max 0.557
_refine_diff_density_min -0.724
_refine_diff_density_rms 0.093
_refine_ls_abs_structure_details 'Flack H D (1983), Acta Cryst. A39, 876-881'
_refine_ls_abs_structure_Flack 0.567(3)
_refine_ls_extinction_method none
_refine_ls_goodness_of_fit_ref 1.017
_refine_ls_hydrogen_treatment constr
_refine_ls_matrix_type full
_refine_ls_number_parameters 482
_refine_ls_number_reflns 10749
_refine_ls_number_restraints 56
_refine_ls_restrained_S_all 1.016
_refine_ls_R_factor_all 0.0321
_refine_ls_R_factor_gt 0.0266
_refine_ls_shift/su_max 0.004
_refine_ls_shift/su_mean 0
_refine_ls_structure_factor_coef Fsqd
_refine_ls_weighting_details 'calc w=1/[\s^2^(Fo^2^)+(0.0161P)^2^+5.7376P] where P=(Fo^2^+2Fc^2^)/3'
_refine_ls_weighting_scheme calc
_refine_ls_wR_factor_gt 0.0465
_refine_ls_wR_factor_ref 0.0479
_reflns_number_gt 9877
_reflns_number_total 10749
_reflns_threshold_expression >2sigma(I)
_cod_data_source_file om400434f_si_002.cif
_cod_data_source_block (1b)-Bi(Me2Si{NAr}2)Cl
_cod_database_code 4081092

loop_
_symmetry_equiv_pos_as_xyz
'x, y, z'
'-x, -y, z+1/2'
'-x, y, z'
'x, -y, z+1/2'
'x+1/2, y+1/2, z'
'-x+1/2, -y+1/2, z+1/2'
'-x+1/2, y+1/2, z'
'x+1/2, -y+1/2, z+1/2'

loop_
_atom_site_label
_atom_site_type_symbol
_atom_site_fract_x
_atom_site_fract_y
_atom_site_fract_z
_atom_site_U_iso_or_equiv
_atom_site_adp_type
_atom_site_occupancy
_atom_site_symmetry_multiplicity
_atom_site_calc_flag
_atom_site_refinement_flags
_atom_site_disorder_assembly
_atom_site_disorder_group
Bi1 Bi 0.646680(4) 0.753164(7) 0.962299(14) 0.01731(4) Uani 1 1 d . . .
Bi2 Bi 0.5 0.725438(11) 1.037144(12) 0.01765(5) Uani 1 2 d S . .
Cl1 Cl 0.57311(3) 0.80920(6) 0.93788(7) 0.0319(3) Uani 1 1 d . . .
Cl2 Cl 0.5 0.83491(8) 1.13246(11) 0.0393(4) Uani 1 2 d S . .
Si1 Si 0.68750(3) 0.84252(6) 0.83641(6) 0.0171(2) Uani 1 1 d . . .
Si2 Si 0.5 0.60546(9) 1.16273(9) 0.0185(3) Uani 1 2 d S . .
N1 N 0.68242(10) 0.85456(16) 0.93884(17) 0.0154(7) Uani 1 1 d . . .
N2 N 0.66585(10) 0.75110(16) 0.83948(19) 0.0155(7) Uani 1 1 d . . .
N3 N 0.53991(9) 0.64980(17) 1.10852(19) 0.0168(7) Uani 1 1 d . . .
C1 C 0.69816(13) 0.9066(2) 0.9968(2) 0.0171(8) Uani 1 1 d . . .
C2 C 0.67438(12) 0.9722(2) 1.0195(2) 0.0202(9) Uani 1 1 d . . .
C3 C 0.69046(15) 1.0202(2) 1.0783(2) 0.0274(10) Uani 1 1 d . . .
H3 H 0.6747 1.0643 1.0936 0.033 Uiso 1 1 calc R . .
C4 C 0.72835(15) 1.0060(2) 1.1148(3) 0.0320(11) Uani 1 1 d . . .
H4 H 0.7384 1.0393 1.1555 0.038 Uiso 1 1 calc R . .
C5 C 0.75213(14) 0.9423(2) 1.0920(2) 0.0285(10) Uani 1 1 d . . .
H5 H 0.7786 0.9329 1.117 0.034 Uiso 1 1 calc R . .
C6 C 0.73767(11) 0.89223(18) 1.0330(3) 0.0205(8) Uani 1 1 d . . .
C7 C 0.63189(13) 0.9913(2) 0.9815(2) 0.0255(10) Uani 1 1 d . . .
H7 H 0.6253 0.9505 0.9414 0.031 Uiso 1 1 calc R . .
C8 C 0.63411(16) 1.0690(3) 0.9370(3) 0.0409(12) Uani 1 1 d . . .
H8C H 0.6414 1.1098 0.9749 0.061 Uiso 1 1 calc R . .
H8B H 0.6066 1.0801 0.9127 0.061 Uiso 1 1 calc R . .
H8A H 0.6558 1.0663 0.8953 0.061 Uiso 1 1 calc R . .
C9 C 0.59605(13) 0.9926(2) 1.0433(3) 0.0351(10) Uani 1 1 d . . .
H9C H 0.5939 0.9421 1.0688 0.053 Uiso 1 1 calc R . .
H9B H 0.5693 1.0048 1.0166 0.053 Uiso 1 1 calc R . .
H9A H 0.6021 1.0317 1.0839 0.053 Uiso 1 1 calc R . .
C10 C 0.76439(12) 0.8224(2) 1.0122(2) 0.0248(10) Uani 1 1 d . . .
H10 H 0.751 0.797 0.965 0.03 Uiso 1 1 calc R . .
C11 C 0.80976(13) 0.8438(3) 0.9886(3) 0.0333(11) Uani 1 1 d . . .
H11C H 0.8091 0.8776 0.9418 0.05 Uiso 1 1 calc R . .
H11B H 0.8256 0.797 0.9757 0.05 Uiso 1 1 calc R . .
H11A H 0.8235 0.8704 1.0331 0.05 Uiso 1 1 calc R . .
C12 C 0.76477(15) 0.7635(3) 1.0804(3) 0.0374(12) Uani 1 1 d . . .
H12C H 0.7766 0.7873 1.1286 0.056 Uiso 1 1 calc R . .
H12B H 0.7822 0.7193 1.0651 0.056 Uiso 1 1 calc R . .
H12A H 0.7358 0.7464 1.0912 0.056 Uiso 1 1 calc R . .
C13 C 0.66006(12) 0.6839(2) 0.7923(2) 0.0157(8) Uani 1 1 d . . .
C14 C 0.62670(12) 0.6794(2) 0.7369(2) 0.0183(9) Uani 1 1 d . . .
C15 C 0.61875(13) 0.6097(2) 0.6995(2) 0.0259(10) Uani 1 1 d . . .
H15 H 0.5963 0.6065 0.6619 0.031 Uiso 1 1 calc R . .
C16 C 0.64264(13) 0.5443(2) 0.7153(3) 0.0260(10) Uani 1 1 d . . .
H16 H 0.6357 0.4964 0.6915 0.031 Uiso 1 1 calc R . .
C17 C 0.67699(14) 0.5507(2) 0.7670(2) 0.0253(10) Uani 1 1 d . . .
H17 H 0.6941 0.5068 0.7767 0.03 Uiso 1 1 calc R . .
C18 C 0.68700(13) 0.6194(2) 0.8045(2) 0.0192(8) Uani 1 1 d . . .
C19 C 0.59952(17) 0.7482(2) 0.7164(4) 0.0245(10) Uani 1 1 d . . .
H19 H 0.6063 0.7897 0.7557 0.029 Uiso 1 1 calc R . .
C20 C 0.61071(16) 0.7783(3) 0.6333(3) 0.0394(12) Uani 1 1 d . . .
H20C H 0.6406 0.7931 0.632 0.059 Uiso 1 1 calc R . .
H20B H 0.5931 0.8232 0.621 0.059 Uiso 1 1 calc R . .
H20A H 0.6056 0.738 0.5936 0.059 Uiso 1 1 calc R . .
C21 C 0.55225(14) 0.7320(3) 0.7222(3) 0.0412(12) Uani 1 1 d . . .
H21C H 0.5447 0.6911 0.6846 0.062 Uiso 1 1 calc R . .
H21B H 0.5364 0.7787 0.7091 0.062 Uiso 1 1 calc R . .
H21A H 0.5453 0.7157 0.7767 0.062 Uiso 1 1 calc R . .
C22 C 0.72712(13) 0.6257(2) 0.8546(3) 0.0247(10) Uani 1 1 d . . .
H22 H 0.7235 0.6693 0.8929 0.03 Uiso 1 1 calc R . .
C23 C 0.76530(16) 0.6441(3) 0.8002(3) 0.0424(14) Uani 1 1 d . . .
H23C H 0.7687 0.6031 0.7606 0.064 Uiso 1 1 calc R . .
H23B H 0.791 0.6477 0.8327 0.064 Uiso 1 1 calc R . .
H23A H 0.7605 0.693 0.7728 0.064 Uiso 1 1 calc R . .
C24 C 0.73760(14) 0.5541(3) 0.9022(3) 0.0339(11) Uani 1 1 d . . .
H24C H 0.7143 0.5426 0.9389 0.051 Uiso 1 1 calc R . .
H24B H 0.7636 0.5627 0.9328 0.051 Uiso 1 1 calc R . .
H24A H 0.7417 0.5108 0.8656 0.051 Uiso 1 1 calc R . .
C25 C 0.74229(14) 0.8464(3) 0.7963(3) 0.0280(11) Uani 1 1 d . . .
H25C H 0.761 0.8153 0.83 0.042 Uiso 1 1 calc R . .
H25B H 0.7522 0.8997 0.796 0.042 Uiso 1 1 calc R . .
H25A H 0.7426 0.8261 0.7417 0.042 Uiso 1 1 calc R . .
C26 C 0.65579(15) 0.9152(2) 0.7804(2) 0.0302(11) Uani 1 1 d . . .
H26C H 0.6526 0.8987 0.7247 0.045 Uiso 1 1 calc R . .
H26B H 0.6703 0.9649 0.782 0.045 Uiso 1 1 calc R . .
H26A H 0.6278 0.9202 0.805 0.045 Uiso 1 1 calc R . .
C27 C 0.58335(11) 0.6351(2) 1.0992(2) 0.0156(8) Uani 1 1 d . . .
C28 C 0.61352(12) 0.6709(2) 1.1492(2) 0.0218(9) Uani 1 1 d . . .
C29 C 0.65668(13) 0.6542(2) 1.1386(3) 0.0259(10) Uani 1 1 d . . .
H29 H 0.677 0.6782 1.1723 0.031 Uiso 1 1 calc R . .
C30 C 0.67012(13) 0.6038(2) 1.0804(3) 0.0262(10) Uani 1 1 d . . .
H30 H 0.6994 0.593 1.0742 0.031 Uiso 1 1 calc R . .
C31 C 0.64084(11) 0.5692(2) 1.0314(3) 0.0246(9) Uani 1 1 d . . .
H31 H 0.6504 0.5349 0.9911 0.03 Uiso 1 1 calc R . .
C32 C 0.59744(11) 0.58297(17) 1.0391(3) 0.0192(7) Uani 1 1 d . . .
C33 C 0.60056(17) 0.7290(3) 1.2130(3) 0.0308(10) Uani 1 1 d . . .
H33 H 0.569 0.7309 1.2149 0.037 Uiso 1 1 calc R . .
C34 C 0.61688(18) 0.7041(4) 1.2965(3) 0.0534(15) Uani 1 1 d . . .
H34C H 0.6479 0.7033 1.2963 0.08 Uiso 1 1 calc R . .
H34B H 0.6062 0.6526 1.309 0.08 Uiso 1 1 calc R . .
H34A H 0.6069 0.7405 1.3369 0.08 Uiso 1 1 calc R . .
C35 C 0.61678(17) 0.8091(3) 1.1919(3) 0.0466(14) Uani 1 1 d . . .
H35C H 0.6477 0.8082 1.1886 0.07 Uiso 1 1 calc R . .
H35B H 0.608 0.8456 1.2332 0.07 Uiso 1 1 calc R . .
H35A H 0.605 0.8249 1.1403 0.07 Uiso 1 1 calc R . .
C36 C 0.56676(12) 0.5436(2) 0.9826(2) 0.0200(9) Uani 1 1 d . . .
H36 H 0.5377 0.5504 1.0049 0.024 Uiso 1 1 calc R . .
C37 C 0.57464(15) 0.4574(2) 0.9741(3) 0.0391(12) Uani 1 1 d . . .
H37C H 0.6033 0.4488 0.9539 0.059 Uiso 1 1 calc R . .
H37B H 0.5541 0.4355 0.9367 0.059 Uiso 1 1 calc R . .
H37A H 0.5715 0.4326 1.0264 0.059 Uiso 1 1 calc R . .
C38 C 0.56761(15) 0.5819(2) 0.9005(3) 0.0344(11) Uani 1 1 d . . .
H38C H 0.5591 0.6358 0.9057 0.052 Uiso 1 1 calc R . .
H38B H 0.548 0.5553 0.8647 0.052 Uiso 1 1 calc R . .
H38A H 0.5963 0.5791 0.8785 0.052 Uiso 1 1 calc R . .
C39 C 0.5 0.4988(3) 1.1590(4) 0.0285(15) Uani 1 2 d S . .
H39C H 0.4732 0.4794 1.1802 0.043 Uiso 0.5 1 calc PR . .
H39B H 0.5234 0.479 1.1913 0.043 Uiso 0.5 1 calc PR . .
H39A H 0.5034 0.4819 1.1036 0.043 Uiso 0.5 1 calc PR . .
C40 C 0.5 0.6321(4) 1.2706(3) 0.0351(16) Uani 1 2 d S . .
H40C H 0.5039 0.6877 1.2759 0.053 Uiso 0.5 1 calc PR . .
H40B H 0.5231 0.6053 1.2979 0.053 Uiso 0.5 1 calc PR . .
H40A H 0.473 0.6173 1.2947 0.053 Uiso 0.5 1 calc PR . .
C1S C 0.4995(11) 1.2501(7) 0.9790(9) 0.133(7) Uani 0.5 1 d PDU A -1
H1S1 H 0.4772 1.2834 1.0003 0.2 Uiso 0.5 1 calc PR A -1
H1S2 H 0.5188 1.2806 0.9461 0.2 Uiso 0.5 1 calc PR A -1
H1S3 H 0.5152 1.2268 1.0233 0.2 Uiso 0.5 1 calc PR A -1
C2S C 0.4803(5) 1.1889(7) 0.9297(10) 0.110(6) Uani 0.5 1 d PDU A -1
H2S1 H 0.4632 1.2141 0.8876 0.132 Uiso 0.5 1 calc PR A -1
H2S2 H 0.4604 1.1599 0.964 0.132 Uiso 0.5 1 calc PR A -1
C3S C 0.5083(8) 1.1325(7) 0.8901(9) 0.104(7) Uani 0.5 1 d PDU A -1
H3S1 H 0.5271 1.162 0.854 0.124 Uiso 0.5 1 calc PR A -1
H3S2 H 0.5266 1.1105 0.9322 0.124 Uiso 0.5 1 calc PR A -1
C4S C 0.4918(8) 1.0676(7) 0.8436(9) 0.111(8) Uani 0.5 1 d PDU A -1
H4S1 H 0.4732 1.089 0.8015 0.133 Uiso 0.5 1 calc PR A -1
H4S2 H 0.4735 1.037 0.8796 0.133 Uiso 0.5 1 calc PR A -1
C5S C 0.5217(5) 1.0139(9) 0.8045(11) 0.122(6) Uani 0.5 1 d PDU A -1
H5S1 H 0.5414 1.0453 0.7724 0.147 Uiso 0.5 1 calc PR A -1
H5S2 H 0.5385 0.9895 0.8473 0.147 Uiso 0.5 1 calc PR A -1
C6S C 0.5060(19) 0.9522(8) 0.7526(12) 0.192(12) Uani 0.5 1 d PDU A -1
H6S1 H 0.5299 0.9219 0.7329 0.288 Uiso 0.5 1 calc PR A -1
H6S2 H 0.4908 0.9745 0.7073 0.288 Uiso 0.5 1 calc PR A -1
H6S3 H 0.4869 0.9189 0.783 0.288 Uiso 0.5 1 calc PR A -1

loop_
_atom_site_aniso_label
_atom_site_aniso_U_11
_atom_site_aniso_U_22
_atom_site_aniso_U_33
_atom_site_aniso_U_23
_atom_site_aniso_U_13
_atom_site_aniso_U_12
Bi1 0.01942(7) 0.01629(6) 0.01621(7) 0.00142(6) 0.00304(7) -0.00282(5)
Bi2 0.01035(9) 0.02141(9) 0.02120(10) 0.00581(10) 0 0
Cl1 0.0179(5) 0.0295(5) 0.0482(7) 0.0016(5) 0.0097(5) -0.0021(4)
Cl2 0.0358(10) 0.0264(8) 0.0556(12) -0.0091(7) 0 0
Si1 0.0175(6) 0.0181(5) 0.0156(6) 0.0004(4) 0.0018(5) -0.0039(4)
Si2 0.0140(8) 0.0264(8) 0.0152(8) 0.0055(6) 0 0
N1 0.0156(17) 0.0171(15) 0.0135(17) 0.0014(12) -0.0005(13) -0.0054(12)
N2 0.0135(17) 0.0199(17) 0.0131(17) -0.0009(12) -0.0001(14) -0.0012(12)
N3 0.0120(16) 0.0235(17) 0.0148(17) 0.0064(14) -0.0008(14) 0.0012(12)
C1 0.021(2) 0.0165(19) 0.0135(19) -0.0006(15) 0.0009(16) -0.0059(15)
C2 0.023(2) 0.0168(18) 0.021(3) -0.0040(16) 0.0069(17) -0.0057(14)
C3 0.035(3) 0.021(2) 0.027(2) -0.0060(18) 0.013(2) -0.0042(18)
C4 0.040(3) 0.028(2) 0.028(3) -0.010(2) 0.006(2) -0.012(2)
C5 0.027(3) 0.035(2) 0.024(2) 0.0023(19) -0.003(2) -0.0090(19)
C6 0.0210(19) 0.0218(18) 0.019(2) 0.000(2) 0.005(2) -0.0062(13)
C7 0.026(2) 0.020(2) 0.031(3) -0.0022(17) 0.0050(19) -0.0005(16)
C8 0.038(3) 0.037(3) 0.048(3) 0.010(2) 0.005(2) 0.004(2)
C9 0.030(2) 0.032(2) 0.043(3) -0.006(3) 0.010(3) 0.0029(16)
C10 0.018(2) 0.031(2) 0.025(3) -0.0040(17) -0.0027(17) -0.0034(16)
C11 0.020(2) 0.045(3) 0.035(3) -0.004(2) 0.003(2) -0.0014(19)
C12 0.025(3) 0.042(3) 0.045(3) 0.011(2) 0.003(2) 0.000(2)
C13 0.0097(19) 0.019(2) 0.018(2) -0.0010(16) 0.0012(16) -0.0017(15)
C14 0.013(2) 0.020(2) 0.022(2) -0.0021(17) 0.0041(17) -0.0013(15)
C15 0.024(2) 0.034(2) 0.020(2) -0.0039(19) 0.0016(19) -0.0065(18)
C16 0.029(3) 0.024(2) 0.025(3) -0.0072(18) 0.005(2) -0.0048(18)
C17 0.031(3) 0.019(2) 0.026(3) -0.0053(17) 0.003(2) 0.0003(17)
C18 0.022(2) 0.023(2) 0.012(2) -0.0027(16) -0.0013(17) 0.0012(16)
C19 0.015(2) 0.031(2) 0.028(3) -0.0005(18) -0.0082(19) 0.0003(16)
C20 0.045(3) 0.036(3) 0.037(3) 0.010(2) -0.003(2) 0.007(2)
C21 0.021(2) 0.045(3) 0.058(4) 0.008(2) -0.002(2) 0.002(2)
C22 0.022(2) 0.020(2) 0.032(3) -0.0049(18) -0.0067(19) 0.0063(16)
C23 0.028(3) 0.050(3) 0.048(3) 0.022(3) -0.015(3) -0.009(2)
C24 0.019(2) 0.052(3) 0.031(3) 0.012(2) 0.002(2) 0.008(2)
C25 0.024(2) 0.036(3) 0.024(2) -0.003(2) 0.005(2) -0.007(2)
C26 0.046(3) 0.025(2) 0.019(2) 0.0063(18) 0.001(2) -0.0018(19)
C27 0.014(2) 0.0180(19) 0.015(2) 0.0078(16) 0.0012(16) -0.0018(14)
C28 0.017(2) 0.026(2) 0.023(2) 0.0097(17) -0.0055(18) 0.0004(16)
C29 0.016(2) 0.034(3) 0.028(2) 0.015(2) -0.0096(19) -0.0042(18)
C30 0.012(2) 0.023(2) 0.043(3) 0.0098(19) 0.0048(19) 0.0074(17)
C31 0.021(2) 0.0197(19) 0.033(2) 0.004(2) 0.005(2) 0.0008(14)
C32 0.0178(19) 0.0188(17) 0.021(2) 0.005(2) -0.001(2) -0.0021(13)
C33 0.026(2) 0.041(2) 0.025(2) -0.005(3) -0.0090(19) -0.007(2)
C34 0.051(4) 0.089(5) 0.020(3) -0.007(3) -0.005(3) 0.002(3)
C35 0.047(3) 0.034(3) 0.059(4) -0.016(3) -0.002(3) -0.010(2)
C36 0.020(2) 0.021(2) 0.019(2) -0.0039(16) 0.0036(17) -0.0023(15)
C37 0.050(3) 0.029(2) 0.039(3) -0.001(2) -0.014(3) -0.0026(19)
C38 0.039(3) 0.040(3) 0.024(3) 0.002(2) -0.003(2) -0.005(2)
C39 0.020(3) 0.032(3) 0.034(4) 0.016(3) 0 0
C40 0.029(4) 0.056(4) 0.020(3) 0.003(3) 0 0
C1S 0.158(15) 0.107(9) 0.135(14) -0.007(7) 0.065(19) -0.066(15)
C2S 0.108(13) 0.074(9) 0.148(16) -0.002(8) 0.018(9) -0.011(7)
C3S 0.10(2) 0.080(8) 0.127(11) 0.018(6) 0.011(12) 0.009(9)
C4S 0.12(2) 0.075(8) 0.142(12) 0.012(6) 0.043(14) -0.005(9)
C5S 0.144(16) 0.070(11) 0.153(17) 0.002(8) 0.041(12) 0.001(9)
C6S 0.24(3) 0.055(9) 0.28(2) -0.038(10) -0.02(4) 0.03(3)

loop_
_atom_type_symbol
_atom_type_description
_atom_type_scat_dispersion_real
_atom_type_scat_dispersion_imag
_atom_type_scat_source
C C 0.0033 0.0016 'International Tables Vol C Tables 4.2.6.8 and 6.1.1.4'
H H 0 0 'International Tables Vol C Tables 4.2.6.8 and 6.1.1.4'
N N 0.0061 0.0033 'International Tables Vol C Tables 4.2.6.8 and 6.1.1.4'
Si Si 0.0817 0.0704 'International Tables Vol C Tables 4.2.6.8 and 6.1.1.4'
Cl Cl 0.1484 0.1585 'International Tables Vol C Tables 4.2.6.8 and 6.1.1.4'
Bi Bi -4.1077 10.2566 'International Tables Vol C Tables 4.2.6.8 and 6.1.1.4'

loop_
_geom_angle_atom_site_label_1
_geom_angle_atom_site_label_2
_geom_angle_atom_site_label_3
_geom_angle
_geom_angle_site_symmetry_1
_geom_angle_site_symmetry_3
N1 Bi1 N2 71.78(11) . .
N1 Bi1 Cl1 97.89(9) . .
N2 Bi1 Cl1 96.34(9) . .
N1 Bi1 Si1 36.09(8) . .
N2 Bi1 Si1 36.07(8) . .
Cl1 Bi1 Si1 94.81(3) . .
N3 Bi2 N3 70.74(16) . 3_655
N3 Bi2 Cl2 96.37(9) . .
N3 Bi2 Cl2 96.37(9) 3_655 .
N3 Bi2 Si2 35.48(8) . .
N3 Bi2 Si2 35.48(8) 3_655 .
Cl2 Bi2 Si2 94.86(5) . .
N2 Si1 N1 92.58(15) . .
N2 Si1 C25 114.3(2) . .
N1 Si1 C25 116.04(18) . .
N2 Si1 C26 115.13(19) . .
N1 Si1 C26 111.43(18) . .
C25 Si1 C26 107.1(2) . .
N2 Si1 Bi1 46.76(11) . .
N1 Si1 Bi1 46.38(10) . .
C25 Si1 Bi1 133.78(16) . .
C26 Si1 Bi1 119.09(15) . .
N3 Si2 N3 93.3(2) . 3_655
N3 Si2 C39 115.27(17) . .
N3 Si2 C39 115.27(17) 3_655 .
N3 Si2 C40 113.32(18) . .
N3 Si2 C40 113.32(18) 3_655 .
C39 Si2 C40 106.3(3) . .
N3 Si2 Bi2 46.82(10) . .
N3 Si2 Bi2 46.82(10) 3_655 .
C39 Si2 Bi2 132.9(2) . .
C40 Si2 Bi2 120.8(2) . .
C1 N1 Si1 136.2(2) . .
C1 N1 Bi1 126.1(2) . .
Si1 N1 Bi1 97.54(13) . .
C13 N2 Si1 142.1(3) . .
C13 N2 Bi1 120.7(2) . .
Si1 N2 Bi1 97.17(14) . .
C27 N3 Si2 133.4(2) . .
C27 N3 Bi2 127.9(2) . .
Si2 N3 Bi2 97.71(14) . .
C6 C1 N1 119.5(3) . .
C6 C1 C2 119.8(3) . .
N1 C1 C2 120.7(3) . .
C3 C2 C1 118.7(4) . .
C3 C2 C7 119.1(4) . .
C1 C2 C7 122.2(3) . .
C4 C3 C2 121.9(4) . .
C4 C3 H3 119.1 . .
C2 C3 H3 119.1 . .
C3 C4 C5 119.7(4) . .
C3 C4 H4 120.1 . .
C5 C4 H4 120.1 . .
C4 C5 C6 120.9(4) . .
C4 C5 H5 119.5 . .
C6 C5 H5 119.5 . .
C5 C6 C1 119.0(3) . .
C5 C6 C10 118.6(4) . .
C1 C6 C10 122.3(3) . .
C2 C7 C9 112.0(4) . .
C2 C7 C8 110.6(3) . .
C9 C7 C8 110.2(3) . .
C2 C7 H7 107.9 . .
C9 C7 H7 107.9 . .
C8 C7 H7 107.9 . .
C7 C8 H8C 109.5 . .
C7 C8 H8B 109.5 . .
H8C C8 H8B 109.5 . .
C7 C8 H8A 109.5 . .
H8C C8 H8A 109.5 . .
H8B C8 H8A 109.5 . .
C7 C9 H9C 109.5 . .
C7 C9 H9B 109.5 . .
H9C C9 H9B 109.5 . .
C7 C9 H9A 109.5 . .
H9C C9 H9A 109.5 . .
H9B C9 H9A 109.5 . .
C6 C10 C12 111.6(3) . .
C6 C10 C11 112.6(3) . .
C12 C10 C11 110.3(4) . .
C6 C10 H10 107.4 . .
C12 C10 H10 107.4 . .
C11 C10 H10 107.4 . .
C10 C11 H11C 109.5 . .
C10 C11 H11B 109.5 . .
H11C C11 H11B 109.5 . .
C10 C11 H11A 109.5 . .
H11C C11 H11A 109.5 . .
H11B C11 H11A 109.5 . .
C10 C12 H12C 109.5 . .
C10 C12 H12B 109.5 . .
H12C C12 H12B 109.5 . .
C10 C12 H12A 109.5 . .
H12C C12 H12A 109.5 . .
H12B C12 H12A 109.5 . .
C14 C13 N2 120.6(3) . .
C14 C13 C18 119.9(3) . .
N2 C13 C18 119.4(3) . .
C15 C14 C13 118.9(4) . .
C15 C14 C19 119.1(4) . .
C13 C14 C19 122.0(4) . .
C14 C15 C16 122.0(4) . .
C14 C15 H15 119 . .
C16 C15 H15 119 . .
C15 C16 C17 118.4(4) . .
C15 C16 H16 120.8 . .
C17 C16 H16 120.8 . .
C18 C17 C16 121.9(4) . .
C18 C17 H17 119 . .
C16 C17 H17 119 . .
C17 C18 C13 118.5(4) . .
C17 C18 C22 120.1(4) . .
C13 C18 C22 121.3(3) . .
C14 C19 C21 113.3(4) . .
C14 C19 C20 110.3(4) . .
C21 C19 C20 110.4(5) . .
C14 C19 H19 107.5 . .
C21 C19 H19 107.5 . .
C20 C19 H19 107.5 . .
C19 C20 H20C 109.5 . .
C19 C20 H20B 109.5 . .
H20C C20 H20B 109.5 . .
C19 C20 H20A 109.5 . .
H20C C20 H20A 109.5 . .
H20B C20 H20A 109.5 . .
C19 C21 H21C 109.5 . .
C19 C21 H21B 109.5 . .
H21C C21 H21B 109.5 . .
C19 C21 H21A 109.5 . .
H21C C21 H21A 109.5 . .
H21B C21 H21A 109.5 . .
C24 C22 C18 114.3(3) . .
C24 C22 C23 108.0(3) . .
C18 C22 C23 109.9(3) . .
C24 C22 H22 108.2 . .
C18 C22 H22 108.2 . .
C23 C22 H22 108.2 . .
C22 C23 H23C 109.5 . .
C22 C23 H23B 109.5 . .
H23C C23 H23B 109.5 . .
C22 C23 H23A 109.5 . .
H23C C23 H23A 109.5 . .
H23B C23 H23A 109.5 . .
C22 C24 H24C 109.5 . .
C22 C24 H24B 109.5 . .
H24C C24 H24B 109.5 . .
C22 C24 H24A 109.5 . .
H24C C24 H24A 109.5 . .
H24B C24 H24A 109.5 . .
Si1 C25 H25C 109.5 . .
Si1 C25 H25B 109.5 . .
H25C C25 H25B 109.5 . .
Si1 C25 H25A 109.5 . .
H25C C25 H25A 109.5 . .
H25B C25 H25A 109.5 . .
Si1 C26 H26C 109.5 . .
Si1 C26 H26B 109.5 . .
H26C C26 H26B 109.5 . .
Si1 C26 H26A 109.5 . .
H26C C26 H26A 109.5 . .
H26B C26 H26A 109.5 . .
N3 C27 C28 120.9(3) . .
N3 C27 C32 120.0(3) . .
C28 C27 C32 119.1(3) . .
C29 C28 C27 119.3(4) . .
C29 C28 C33 119.0(4) . .
C27 C28 C33 121.6(4) . .
C30 C29 C28 121.3(4) . .
C30 C29 H29 119.4 . .
C28 C29 H29 119.4 . .
C31 C30 C29 119.5(4) . .
C31 C30 H30 120.2 . .
C29 C30 H30 120.2 . .
C30 C31 C32 122.0(4) . .
C30 C31 H31 119 . .
C32 C31 H31 119 . .
C31 C32 C27 118.7(4) . .
C31 C32 C36 119.5(4) . .
C27 C32 C36 121.8(3) . .
C28 C33 C35 110.6(4) . .
C28 C33 C34 110.9(4) . .
C35 C33 C34 110.6(4) . .
C28 C33 H33 108.2 . .
C35 C33 H33 108.2 . .
C34 C33 H33 108.2 . .
C33 C34 H34C 109.5 . .
C33 C34 H34B 109.5 . .
H34C C34 H34B 109.5 . .
C33 C34 H34A 109.5 . .
H34C C34 H34A 109.5 . .
H34B C34 H34A 109.5 . .
C33 C35 H35C 109.5 . .
C33 C35 H35B 109.5 . .
H35C C35 H35B 109.5 . .
C33 C35 H35A 109.5 . .
H35C C35 H35A 109.5 . .
H35B C35 H35A 109.5 . .
C32 C36 C37 113.4(3) . .
C32 C36 C38 110.6(3) . .
C37 C36 C38 110.0(3) . .
C32 C36 H36 107.5 . .
C37 C36 H36 107.5 . .
C38 C36 H36 107.5 . .
C36 C37 H37C 109.5 . .
C36 C37 H37B 109.5 . .
H37C C37 H37B 109.5 . .
C36 C37 H37A 109.5 . .
H37C C37 H37A 109.5 . .
H37B C37 H37A 109.5 . .
C36 C38 H38C 109.5 . .
C36 C38 H38B 109.5 . .
H38C C38 H38B 109.5 . .
C36 C38 H38A 109.5 . .
H38C C38 H38A 109.5 . .
H38B C38 H38A 109.5 . .
Si2 C39 H39C 109.5 . .
Si2 C39 H39B 109.5 . .
H39C C39 H39B 109.5 . .
Si2 C39 H39A 109.5 . .
H39C C39 H39A 109.5 . .
H39B C39 H39A 109.5 . .
Si2 C40 H40C 109.5 . .
Si2 C40 H40B 109.5 . .
H40C C40 H40B 109.5 . .
Si2 C40 H40A 109.5 . .
H40C C40 H40A 109.5 . .
H40B C40 H40A 109.5 . .
C2S C1S H1S1 109.5 . .
C2S C1S H1S2 109.5 . .
H1S1 C1S H1S2 109.5 . .
C2S C1S H1S3 109.5 . .
H1S1 C1S H1S3 109.5 . .
H1S2 C1S H1S3 109.5 . .
C1S C2S C3S 119(2) . .
C1S C2S H2S1 107.6 . .
C3S C2S H2S1 107.6 . .
C1S C2S H2S2 107.6 . .
C3S C2S H2S2 107.6 . .
H2S1 C2S H2S2 107.1 . .
C4S C3S C2S 122(2) . .
C4S C3S H3S1 106.8 . .
C2S C3S H3S1 106.8 . .
C4S C3S H3S2 106.8 . .
C2S C3S H3S2 106.8 . .
H3S1 C3S H3S2 106.6 . .
C3S C4S C5S 119(2) . .
C3S C4S H4S1 107.5 . .
C5S C4S H4S1 107.5 . .
C3S C4S H4S2 107.5 . .
C5S C4S H4S2 107.5 . .
H4S1 C4S H4S2 107 . .
C6S C5S C4S 121(3) . .
C6S C5S H5S1 107.2 . .
C4S C5S H5S1 107.2 . .
C6S C5S H5S2 107.2 . .
C4S C5S H5S2 107.2 . .
H5S1 C5S H5S2 106.8 . .
C5S C6S H6S1 109.5 . .
C5S C6S H6S2 109.5 . .
H6S1 C6S H6S2 109.5 . .
C5S C6S H6S3 109.5 . .
H6S1 C6S H6S3 109.5 . .
H6S2 C6S H6S3 109.5 . .

loop_
_geom_bond_atom_site_label_1
_geom_bond_atom_site_label_2
_geom_bond_distance
_geom_bond_site_symmetry_2
Bi1 N1 2.132(3) .
Bi1 N2 2.144(3) .
Bi1 Cl1 2.5560(10) .
Bi1 Si1 2.9205(11) .
Bi2 N3 2.181(3) .
Bi2 N3 2.181(3) 3_655
Bi2 Cl2 2.4857(16) .
Bi2 Si2 2.9636(15) .
Si1 N2 1.733(3) .
Si1 N1 1.735(3) .
Si1 C25 1.860(5) .
Si1 C26 1.867(4) .
Si2 N3 1.736(3) .
Si2 N3 1.736(3) 3_655
Si2 C39 1.857(6) .
Si2 C40 1.864(6) .
N1 C1 1.417(4) .
N2 C13 1.423(5) .
N3 C27 1.406(5) .
C1 C6 1.411(5) .
C1 C2 1.419(5) .
C2 C3 1.388(5) .
C2 C7 1.523(6) .
C3 C4 1.368(6) .
C3 H3 0.95 .
C4 C5 1.392(6) .
C4 H4 0.95 .
C5 C6 1.394(6) .
C5 H5 0.95 .
C6 C10 1.522(5) .
C7 C9 1.535(6) .
C7 C8 1.545(6) .
C7 H7 1 .
C8 H8C 0.98 .
C8 H8B 0.98 .
C8 H8A 0.98 .
C9 H9C 0.98 .
C9 H9B 0.98 .
C9 H9A 0.98 .
C10 C12 1.533(6) .
C10 C11 1.535(6) .
C10 H10 1 .
C11 H11C 0.98 .
C11 H11B 0.98 .
C11 H11A 0.98 .
C12 H12C 0.98 .
C12 H12B 0.98 .
C12 H12A 0.98 .
C13 C14 1.406(5) .
C13 C18 1.425(5) .
C14 C15 1.388(5) .
C14 C19 1.514(6) .
C15 C16 1.392(6) .
C15 H15 0.95 .
C16 C17 1.393(6) .
C16 H16 0.95 .
C17 C18 1.387(5) .
C17 H17 0.95 .
C18 C22 1.525(5) .
C19 C21 1.524(7) .
C19 C20 1.530(7) .
C19 H19 1 .
C20 H20C 0.98 .
C20 H20B 0.98 .
C20 H20A 0.98 .
C21 H21C 0.98 .
C21 H21B 0.98 .
C21 H21A 0.98 .
C22 C24 1.515(6) .
C22 C23 1.546(6) .
C22 H22 1 .
C23 H23C 0.98 .
C23 H23B 0.98 .
C23 H23A 0.98 .
C24 H24C 0.98 .
C24 H24B 0.98 .
C24 H24A 0.98 .
C25 H25C 0.98 .
C25 H25B 0.98 .
C25 H25A 0.98 .
C26 H26C 0.98 .
C26 H26B 0.98 .
C26 H26A 0.98 .
C27 C28 1.414(5) .
C27 C32 1.426(6) .
C28 C29 1.407(6) .
C28 C33 1.527(6) .
C29 C30 1.378(6) .
C29 H29 0.95 .
C30 C31 1.376(6) .
C30 H30 0.95 .
C31 C32 1.400(5) .
C31 H31 0.95 .
C32 C36 1.519(5) .
C33 C35 1.528(6) .
C33 C34 1.551(7) .
C33 H33 1 .
C34 H34C 0.98 .
C34 H34B 0.98 .
C34 H34A 0.98 .
C35 H35C 0.98 .
C35 H35B 0.98 .
C35 H35A 0.98 .
C36 C37 1.527(5) .
C36 C38 1.527(5) .
C36 H36 1 .
C37 H37C 0.98 .
C37 H37B 0.98 .
C37 H37A 0.98 .
C38 H38C 0.98 .
C38 H38B 0.98 .
C38 H38A 0.98 .
C39 H39C 0.98 .
C39 H39B 0.98 .
C39 H39A 0.98 .
C40 H40C 0.98 .
C40 H40B 0.98 .
C40 H40A 0.98 .
C1S C2S 1.479(16) .
C1S H1S1 0.98 .
C1S H1S2 0.98 .
C1S H1S3 0.98 .
C2S C3S 1.481(17) .
C2S H2S1 0.99 .
C2S H2S2 0.99 .
C3S C4S 1.468(18) .
C3S H3S1 0.99 .
C3S H3S2 0.99 .
C4S C5S 1.483(17) .
C4S H4S1 0.99 .
C4S H4S2 0.99 .
C5S C6S 1.468(19) .
C5S H5S1 0.99 .
C5S H5S2 0.99 .
C6S H6S1 0.98 .
C6S H6S2 0.98 .
C6S H6S3 0.98 .
